data_4077901
loop_
_publ_author_name
'Duffy, Matthew P.'
'Ting, Liow Yu'
'Nicholls, Leo'
'Li, Yongxin'
'Ganguly, Rakesh'
'Mathey, Fran\,cois'

_publ_section_title
;
 Reaction of Terminal Phosphinidene Complexes with Dihydrogen
;
_journal_issue 7
_journal_name_full Organometallics
_journal_page_first 2936
_journal_paper_doi 10.1021/om2009974
_journal_volume 31
_journal_year 2012
_chemical_formula_moiety 'C17 H13 N2 O5 P W'
_chemical_formula_sum 'C17 H13 N2 O5 P W'
_chemical_formula_weight 540.11
_chemical_name_systematic
; 
 ? 
;
_space_group_IT_number 14
_symmetry_cell_setting monoclinic
_symmetry_space_group_name_Hall '-P 2ybc'
_symmetry_space_group_name_H-M 'P 1 21/c 1'
_atom_sites_solution_hydrogens geom
_atom_sites_solution_primary direct
_atom_sites_solution_secondary difmap
_audit_creation_method SHELXL-97
_cell_angle_alpha 90.00
_cell_angle_beta 105.7250(10)
_cell_angle_gamma 90.00
_cell_formula_units_Z 4
_cell_length_a 9.7581(2)
_cell_length_b 18.3584(3)
_cell_length_c 10.6825(2)
_cell_measurement_reflns_used 9860
_cell_measurement_temperature 103(2)
_cell_measurement_theta_max 39.78
_cell_measurement_theta_min 2.74
_cell_volume 1842.07(6)
_computing_cell_refinement 'Bruker SAINT'
_computing_data_collection 'Bruker APEX2'
_computing_data_reduction 'Bruker SAINT'
_computing_molecular_graphics 'Bruker SHELXTL'
_computing_publication_material 'Bruker SHELXTL'
_computing_structure_refinement 'SHELXL-97 (Sheldrick, 2008)'
_computing_structure_solution 'SHELXS-97 (Sheldrick, 2008)'
_diffrn_ambient_temperature 103(2)
_diffrn_measured_fraction_theta_full 0.999
_diffrn_measured_fraction_theta_max 0.999
_diffrn_measurement_device_type 'Bruker APEX-II CCD'
_diffrn_measurement_method '\f and \w scans'
_diffrn_radiation_monochromator graphite
_diffrn_radiation_source 'fine-focus sealed tube'
_diffrn_radiation_type MoK\a
_diffrn_radiation_wavelength 0.71073
_diffrn_reflns_av_R_equivalents 0.0279
_diffrn_reflns_av_sigmaI/netI 0.0287
_diffrn_reflns_limit_h_max 16
_diffrn_reflns_limit_h_min -16
_diffrn_reflns_limit_k_max 31
_diffrn_reflns_limit_k_min -29
_diffrn_reflns_limit_l_max 13
_diffrn_reflns_limit_l_min -18
_diffrn_reflns_number 37064
_diffrn_reflns_theta_full 38.00
_diffrn_reflns_theta_max 38.00
_diffrn_reflns_theta_min 2.17
_exptl_absorpt_coefficient_mu 6.387
_exptl_absorpt_correction_T_max 0.3339
_exptl_absorpt_correction_T_min 0.1843
_exptl_absorpt_correction_type multi-scan
_exptl_absorpt_process_details sadabs
_exptl_crystal_colour colourless
_exptl_crystal_density_diffrn 1.948
_exptl_crystal_density_method 'not measured'
_exptl_crystal_description block
_exptl_crystal_F_000 1032
_exptl_crystal_size_max 0.40
_exptl_crystal_size_mid 0.38
_exptl_crystal_size_min 0.22
_refine_diff_density_max 2.149
_refine_diff_density_min -1.713
_refine_diff_density_rms 0.234
_refine_ls_extinction_method none
_refine_ls_goodness_of_fit_ref 1.174
_refine_ls_hydrogen_treatment mixed
_refine_ls_matrix_type full
_refine_ls_number_parameters 244
_refine_ls_number_reflns 10025
_refine_ls_number_restraints 1
_refine_ls_restrained_S_all 1.173
_refine_ls_R_factor_all 0.0318
_refine_ls_R_factor_gt 0.0220
_refine_ls_shift/su_max 0.004
_refine_ls_shift/su_mean 0.000
_refine_ls_structure_factor_coef Fsqd
_refine_ls_weighting_details 'calc w=1/[\s^2^(Fo^2^)+(0.0350P)^2^+0.5221P] where P=(Fo^2^+2Fc^2^)/3'
_refine_ls_weighting_scheme calc
_refine_ls_wR_factor_gt 0.0535
_refine_ls_wR_factor_ref 0.0717
_reflns_number_gt 8455
_reflns_number_total 10025
_reflns_threshold_expression >2sigma(I)
_cod_data_source_file om2009974_si_003.cif
_cod_data_source_block mat115s
_cod_depositor_comments
;
The following automatic conversions were performed:

'_symmetry_cell_setting' value 'Monoclinic' changed to 'monoclinic'
according to /home/saulius/struct/CIF-dictionaries/cif_core.dic
dictionary named 'cif_core.dic' version 2.4.1 from 2010-06-29.

Automatic conversion script
Id: cif_fix_values 1715 2011-07-08 13:25:40Z adriana 
;
_cod_original_sg_symbol_H-M P2(1)/c
_cod_database_code 4077901

loop_
_symmetry_equiv_pos_as_xyz
'x, y, z'
'-x, y+1/2, -z+1/2'
'-x, -y, -z'
'x, -y-1/2, z-1/2'

loop_
_atom_site_label
_atom_site_type_symbol
_atom_site_fract_x
_atom_site_fract_y
_atom_site_fract_z
_atom_site_U_iso_or_equiv
_atom_site_adp_type
_atom_site_occupancy
_atom_site_symmetry_multiplicity
_atom_site_calc_flag
_atom_site_refinement_flags
W1 W 0.253849(8) 0.536379(4) 0.207355(7) 0.01148(2) Uani 1 1 d .
C1 C 0.2988(2) 0.49484(12) 0.3895(2) 0.0172(4) Uani 1 1 d .
C2 C 0.0484(3) 0.55491(14) 0.2161(2) 0.0197(4) Uani 1 1 d .
C3 C 0.2126(2) 0.58236(13) 0.0257(2) 0.0176(4) Uani 1 1 d .
C4 C 0.4553(2) 0.50976(12) 0.2028(2) 0.0162(3) Uani 1 1 d .
C5 C 0.1899(2) 0.43844(13) 0.1279(2) 0.0175(4) Uani 1 1 d .
C6 C 0.1392(2) 0.69472(11) 0.4381(2) 0.0130(3) Uani 1 1 d .
C7 C 0.0174(2) 0.73209(13) 0.4439(2) 0.0175(4) Uani 1 1 d .
H7 H -0.0179 0.7705 0.3842 0.021 Uiso 1 1 calc R
C8 C -0.0532(3) 0.71392(14) 0.5359(2) 0.0215(4) Uani 1 1 d .
H8 H -0.1351 0.7407 0.5404 0.026 Uiso 1 1 calc R
C9 C -0.0048(3) 0.65655(14) 0.6219(2) 0.0218(4) Uani 1 1 d .
H9 H -0.0554 0.6428 0.6827 0.026 Uiso 1 1 calc R
C10 C 0.1177(3) 0.61973(13) 0.6181(2) 0.0217(4) Uani 1 1 d .
H10 H 0.1515 0.5808 0.6768 0.026 Uiso 1 1 calc R
C11 C 0.1918(3) 0.63945(12) 0.5285(2) 0.0183(4) Uani 1 1 d .
H11 H 0.2780 0.6153 0.5288 0.022 Uiso 1 1 calc R
C12 C 0.5300(2) 0.71966(11) 0.4974(2) 0.0142(3) Uani 1 1 d .
C13 C 0.5131(3) 0.79223(12) 0.4580(2) 0.0177(4) Uani 1 1 d .
H13 H 0.4607 0.8042 0.3718 0.021 Uiso 1 1 calc R
C14 C 0.5732(3) 0.84714(13) 0.5454(2) 0.0213(4) Uani 1 1 d .
H14 H 0.5617 0.8965 0.5181 0.026 Uiso 1 1 calc R
C15 C 0.6499(3) 0.83088(14) 0.6724(2) 0.0209(4) Uani 1 1 d .
H15 H 0.6914 0.8687 0.7312 0.025 Uiso 1 1 calc R
C16 C 0.6647(2) 0.75875(14) 0.7117(2) 0.0191(4) Uani 1 1 d .
H16 H 0.7163 0.7471 0.7983 0.023 Uiso 1 1 calc R
C17 C 0.6050(2) 0.70341(12) 0.6258(2) 0.0160(3) Uani 1 1 d .
H17 H 0.6150 0.6542 0.6542 0.019 Uiso 1 1 calc R
N1 N 0.2074(2) 0.71377(10) 0.34262(18) 0.0148(3) Uani 1 1 d D
H1N H 0.152(3) 0.7499(16) 0.286(3) 0.022 Uiso 1 1 d D
N2 N 0.47328(19) 0.66198(10) 0.41251(18) 0.0150(3) Uani 1 1 d D
H2N H 0.518(3) 0.6154(15) 0.434(3) 0.022 Uiso 1 1 d D
O1 O 0.3275(2) 0.47146(10) 0.49290(19) 0.0262(4) Uani 1 1 d .
O2 O -0.0652(2) 0.56149(14) 0.2218(2) 0.0335(5) Uani 1 1 d .
O3 O 0.1910(2) 0.60875(11) -0.07414(18) 0.0283(4) Uani 1 1 d .
O4 O 0.5662(2) 0.49071(11) 0.2003(2) 0.0263(4) Uani 1 1 d .
O5 O 0.1528(2) 0.38307(10) 0.08172(19) 0.0251(4) Uani 1 1 d .
P1 P 0.32325(6) 0.66154(3) 0.29129(5) 0.01196(9) Uani 1 1 d .
H1P H 0.343(3) 0.7109(17) 0.214(3) 0.018 Uiso 1 1 d .

loop_
_atom_site_aniso_label
_atom_site_aniso_U_11
_atom_site_aniso_U_22
_atom_site_aniso_U_33
_atom_site_aniso_U_23
_atom_site_aniso_U_13
_atom_site_aniso_U_12
W1 0.01233(3) 0.01173(4) 0.00987(4) 0.00073(3) 0.00213(2) 0.00148(2)
C1 0.0219(9) 0.0145(8) 0.0152(9) 0.0003(7) 0.0047(7) 0.0046(7)
C2 0.0183(9) 0.0213(9) 0.0191(10) 0.0005(8) 0.0043(7) 0.0022(7)
C3 0.0211(9) 0.0180(9) 0.0132(9) -0.0010(7) 0.0040(7) 0.0010(7)
C4 0.0185(9) 0.0140(8) 0.0165(9) -0.0017(7) 0.0052(7) 0.0007(7)
C5 0.0177(9) 0.0191(9) 0.0162(9) 0.0014(8) 0.0057(7) -0.0011(7)
C6 0.0148(7) 0.0128(7) 0.0116(8) -0.0008(6) 0.0039(6) 0.0020(6)
C7 0.0146(8) 0.0206(9) 0.0176(9) 0.0030(8) 0.0046(7) 0.0045(7)
C8 0.0176(9) 0.0292(11) 0.0198(10) 0.0012(9) 0.0086(8) 0.0029(8)
C9 0.0257(11) 0.0268(11) 0.0150(10) -0.0016(8) 0.0089(8) -0.0028(9)
C10 0.0341(12) 0.0196(10) 0.0140(9) 0.0026(8) 0.0107(8) 0.0028(8)
C11 0.0251(10) 0.0174(9) 0.0142(9) 0.0016(7) 0.0081(7) 0.0072(7)
C12 0.0137(7) 0.0152(8) 0.0141(8) -0.0015(7) 0.0045(6) 0.0007(6)
C13 0.0234(10) 0.0156(8) 0.0154(9) 0.0006(7) 0.0072(7) -0.0003(7)
C14 0.0278(11) 0.0161(9) 0.0229(11) -0.0022(8) 0.0116(9) -0.0049(8)
C15 0.0195(9) 0.0225(10) 0.0231(11) -0.0087(9) 0.0099(8) -0.0072(8)
C16 0.0150(8) 0.0263(10) 0.0154(9) -0.0056(8) 0.0030(7) -0.0015(7)
C17 0.0152(8) 0.0179(9) 0.0147(9) 0.0006(7) 0.0038(6) 0.0017(7)
N1 0.0171(7) 0.0136(7) 0.0149(8) 0.0036(6) 0.0067(6) 0.0059(6)
N2 0.0165(7) 0.0132(7) 0.0136(8) -0.0008(6) 0.0012(6) 0.0034(6)
O1 0.0395(11) 0.0226(8) 0.0158(8) 0.0048(7) 0.0067(7) 0.0114(7)
O2 0.0194(8) 0.0435(12) 0.0396(12) 0.0013(10) 0.0114(8) 0.0059(8)
O3 0.0372(10) 0.0326(10) 0.0138(8) 0.0061(7) 0.0046(7) 0.0038(8)
O4 0.0191(8) 0.0263(9) 0.0346(11) -0.0022(8) 0.0090(7) 0.0060(7)
O5 0.0283(9) 0.0193(8) 0.0285(10) -0.0040(7) 0.0093(7) -0.0076(7)
P1 0.0134(2) 0.0124(2) 0.0103(2) 0.00101(17) 0.00345(16) 0.00294(16)

loop_
_atom_type_symbol
_atom_type_description
_atom_type_scat_dispersion_real
_atom_type_scat_dispersion_imag
_atom_type_scat_source
C C 0.0033 0.0016 'International Tables Vol C Tables 4.2.6.8 and 6.1.1.4'
H H 0.0000 0.0000 'International Tables Vol C Tables 4.2.6.8 and 6.1.1.4'
N N 0.0061 0.0033 'International Tables Vol C Tables 4.2.6.8 and 6.1.1.4'
O O 0.0106 0.0060 'International Tables Vol C Tables 4.2.6.8 and 6.1.1.4'
P P 0.1023 0.0942 'International Tables Vol C Tables 4.2.6.8 and 6.1.1.4'
W W -0.8490 6.8722 'International Tables Vol C Tables 4.2.6.8 and 6.1.1.4'

loop_
_geom_angle_atom_site_label_1
_geom_angle_atom_site_label_2
_geom_angle_atom_site_label_3
_geom_angle
C5 W1 C1 91.73(9)
C5 W1 C4 88.08(9)
C1 W1 C4 88.46(9)
C5 W1 C3 90.58(9)
C1 W1 C3 177.64(9)
C4 W1 C3 91.12(9)
C5 W1 C2 88.42(10)
C1 W1 C2 88.80(9)
C4 W1 C2 175.49(9)
C3 W1 C2 91.77(9)
C5 W1 P1 176.03(7)
C1 W1 P1 91.98(6)
C4 W1 P1 93.43(6)
C3 W1 P1 85.73(6)
C2 W1 P1 90.25(7)
O1 C1 W1 178.5(2)
O2 C2 W1 176.6(2)
O3 C3 W1 178.9(2)
O4 C4 W1 176.1(2)
O5 C5 W1 179.3(2)
C7 C6 C11 119.1(2)
C7 C6 N1 119.28(19)
C11 C6 N1 121.66(18)
C8 C7 C6 120.6(2)
C8 C7 H7 119.7
C6 C7 H7 119.7
C7 C8 C9 120.3(2)
C7 C8 H8 119.9
C9 C8 H8 119.9
C10 C9 C8 119.4(2)
C10 C9 H9 120.3
C8 C9 H9 120.3
C9 C10 C11 120.4(2)
C9 C10 H10 119.8
C11 C10 H10 119.8
C10 C11 C6 120.0(2)
C10 C11 H11 120.0
C6 C11 H11 120.0
C13 C12 C17 119.2(2)
C13 C12 N2 122.1(2)
C17 C12 N2 118.75(19)
C14 C13 C12 119.7(2)
C14 C13 H13 120.1
C12 C13 H13 120.1
C13 C14 C15 121.1(2)
C13 C14 H14 119.5
C15 C14 H14 119.5
C16 C15 C14 119.0(2)
C16 C15 H15 120.5
C14 C15 H15 120.5
C15 C16 C17 120.6(2)
C15 C16 H16 119.7
C17 C16 H16 119.7
C16 C17 C12 120.4(2)
C16 C17 H17 119.8
C12 C17 H17 119.8
C6 N1 P1 125.91(14)
C6 N1 H1N 110(2)
P1 N1 H1N 120(2)
C12 N2 P1 127.74(15)
C12 N2 H2N 116(2)
P1 N2 H2N 115(2)
N2 P1 N1 105.64(10)
N2 P1 W1 112.25(7)
N1 P1 W1 120.08(7)
N2 P1 H1P 104.2(15)
N1 P1 H1P 92.3(14)
W1 P1 H1P 119.6(14)

loop_
_geom_bond_atom_site_label_1
_geom_bond_atom_site_label_2
_geom_bond_distance
W1 C5 2.014(2)
W1 C1 2.024(2)
W1 C4 2.039(2)
W1 C3 2.053(2)
W1 C2 2.060(2)
W1 P1 2.4927(5)
C1 O1 1.147(3)
C2 O2 1.133(3)
C3 O3 1.138(3)
C4 O4 1.145(3)
C5 O5 1.145(3)
C6 C7 1.389(3)
C6 C11 1.399(3)
C6 N1 1.404(3)
C7 C8 1.385(3)
C7 H7 0.9500
C8 C9 1.393(4)
C8 H8 0.9500
C9 C10 1.383(4)
C9 H9 0.9500
C10 C11 1.395(3)
C10 H10 0.9500
C11 H11 0.9500
C12 C13 1.393(3)
C12 C17 1.401(3)
C12 N2 1.406(3)
C13 C14 1.391(3)
C13 H13 0.9500
C14 C15 1.392(4)
C14 H14 0.9500
C15 C16 1.385(4)
C15 H15 0.9500
C16 C17 1.387(3)
C16 H16 0.9500
C17 H17 0.9500
N1 P1 1.6837(18)
N1 H1N 0.96(3)
N2 P1 1.6710(19)
N2 H2N 0.96(3)
P1 H1P 1.28(3)
